data_2219273
loop_
_publ_author_name
'Kettmann, Viktor'
'Sv\<etl\'ik, Jan'
'Veizerov\'a, Lucia'

_publ_section_title
;Methyl
 6-methoxycarbonylmethyl-2-oxo-4-phenyl-1,2,3,4-tetrahydropyrimidine-5-carboxylate
;
_journal_coeditor_code BV2102
_journal_issue 9
_journal_name_full 'Acta Crystallographica Section E'
_journal_page_first o1776
_journal_paper_doi 10.1107/S1600536808026135
_journal_volume 64
_journal_year 2008
_chemical_formula_iupac 'C15 H16 N2 O5'
_chemical_formula_moiety 'C15 H16 N2 O5'
_chemical_formula_sum 'C15 H16 N2 O5'
_chemical_formula_weight 304.35
_chemical_melting_point 454
_chemical_name_systematic
;
Methyl 6-methoxycarbonylmethyl-2-oxo-4-phenyl-1,2,3,4-tetrahydropyrimidine-
5-carboxylate
;
_space_group_IT_number 15
_symmetry_cell_setting monoclinic
_symmetry_space_group_name_Hall '-C 2yc'
_symmetry_space_group_name_H-M 'C 1 2/c 1'
_atom_sites_solution_hydrogens geom
_atom_sites_solution_primary direct
_atom_sites_solution_secondary difmap
_cell_angle_alpha 90.00
_cell_angle_beta 99.15(2)
_cell_angle_gamma 90.00
_cell_formula_units_Z 8
_cell_length_a 23.498(5)
_cell_length_b 12.072(2)
_cell_length_c 10.933(5)
_cell_measurement_reflns_used 20
_cell_measurement_temperature 296(2)
_cell_measurement_theta_max 18
_cell_measurement_theta_min 7
_cell_volume 3061.9(16)
_computing_cell_refinement 'XSCANS (Siemens, 1991)'
_computing_data_collection 'XSCANS (Siemens, 1991)'
_computing_data_reduction 'XSCANS (Siemens, 1991)'
_computing_molecular_graphics 'PLATON (Spek, 2003)'
_computing_publication_material 'SHELXL97 (Sheldrick, 2008)'
_computing_structure_refinement 'SHELXL97 (Sheldrick, 2008)'
_computing_structure_solution 'SHELXS97 (Sheldrick, 2008)'
_diffrn_ambient_temperature 296(2)
_diffrn_measured_fraction_theta_full 0.999
_diffrn_measured_fraction_theta_max 0.999
_diffrn_measurement_device_type 'Siemens P4 diffractometer'
_diffrn_measurement_method \w/2\q
_diffrn_radiation_monochromator graphite
_diffrn_radiation_source 'fine-focus sealed tube'
_diffrn_radiation_type MoK\a
_diffrn_radiation_wavelength 0.71073
_diffrn_reflns_av_R_equivalents 0.0403
_diffrn_reflns_av_sigmaI/netI 0.0366
_diffrn_reflns_limit_h_max 32
_diffrn_reflns_limit_h_min -1
_diffrn_reflns_limit_k_max 16
_diffrn_reflns_limit_k_min -1
_diffrn_reflns_limit_l_max 15
_diffrn_reflns_limit_l_min -15
_diffrn_reflns_number 5187
_diffrn_reflns_theta_full 30.00
_diffrn_reflns_theta_max 30.00
_diffrn_reflns_theta_min 1.90
_diffrn_standards_decay_% 0
_diffrn_standards_interval_count 97
_diffrn_standards_number 3
_exptl_absorpt_coefficient_mu 0.100
_exptl_absorpt_correction_type none
_exptl_crystal_colour colourless
_exptl_crystal_density_diffrn 1.320
_exptl_crystal_density_method 'not measured'
_exptl_crystal_description prism
_exptl_crystal_F_000 1280
_exptl_crystal_size_max 0.30
_exptl_crystal_size_mid 0.25
_exptl_crystal_size_min 0.20
_refine_diff_density_max 0.132
_refine_diff_density_min -0.266
_refine_ls_extinction_method none
_refine_ls_goodness_of_fit_ref 0.902
_refine_ls_hydrogen_treatment constr
_refine_ls_matrix_type full
_refine_ls_number_parameters 201
_refine_ls_number_reflns 4466
_refine_ls_number_restraints 54
_refine_ls_restrained_S_all 0.903
_refine_ls_R_factor_all 0.1055
_refine_ls_R_factor_gt 0.0457
_refine_ls_shift/su_max 0.001
_refine_ls_shift/su_mean 0.000
_refine_ls_structure_factor_coef Fsqd
_refine_ls_weighting_details 'calc w=1/[\s^2^(Fo^2^)+(0.0575P)^2^] where P=(Fo^2^+2Fc^2^)/3'
_refine_ls_weighting_scheme calc
_refine_ls_wR_factor_gt 0.0985
_refine_ls_wR_factor_ref 0.1183
_reflns_number_gt 2308
_reflns_number_total 4466
_reflns_threshold_expression I>2\s(I)
_cod_data_source_file bv2102.cif
_cod_data_source_block I
_cod_original_sg_symbol_H-M 'C 2/c'
_cod_database_code 2219273
_cod_database_fobs_code 2219273

loop_
_symmetry_equiv_pos_as_xyz
'x, y, z'
'-x, y, -z+1/2'
'x+1/2, y+1/2, z'
'-x+1/2, y+1/2, -z+1/2'
'-x, -y, -z'
'x, -y, z-1/2'
'-x+1/2, -y+1/2, -z'
'x+1/2, -y+1/2, z-1/2'

loop_
_atom_site_type_symbol
_atom_site_label
_atom_site_fract_x
_atom_site_fract_y
_atom_site_fract_z
_atom_site_U_iso_or_equiv
_atom_site_adp_type
_atom_site_calc_flag
_atom_site_refinement_flags
_atom_site_occupancy
N N1 0.44833(5) 0.44128(9) 0.38217(11) 0.0509(3) Uani d U 1
H H1 0.4615 0.4278 0.4587 0.061 Uiso calc R 1
C C2 0.44596(5) 0.55052(11) 0.34279(13) 0.0477(3) Uani d U 1
O O1 0.47167(4) 0.62359(8) 0.40833(10) 0.0628(3) Uani d U 1
N N3 0.41662(5) 0.56699(9) 0.23011(11) 0.0536(3) Uani d U 1
H H3 0.4214 0.6292 0.1948 0.064 Uiso calc R 1
C C4 0.37661(5) 0.48718(11) 0.16121(13) 0.0479(3) Uani d U 1
H H4 0.3779 0.4979 0.0728 0.058 Uiso calc R 1
C C5 0.39764(5) 0.37090(11) 0.19483(12) 0.0458(3) Uani d U 1
C C6 0.43076(5) 0.35337(10) 0.30560(12) 0.0444(3) Uani d U 1
C C7 0.31513(5) 0.50992(12) 0.18200(12) 0.0473(3) Uani d U 1
C C8 0.28364(7) 0.59098(14) 0.11197(16) 0.0676(4) Uani d U 1
H H8 0.2998 0.6291 0.0520 0.081 Uiso calc R 1
C C9 0.22800(7) 0.61558(16) 0.13099(19) 0.0827(5) Uani d U 1
H H9 0.2069 0.6696 0.0827 0.099 Uiso calc R 1
C C10 0.20409(7) 0.56203(17) 0.21879(18) 0.0825(5) Uani d U 1
H H10 0.1669 0.5795 0.2314 0.099 Uiso calc R 1
C C11 0.23487(7) 0.48198(19) 0.28903(18) 0.0894(6) Uani d U 1
H H11 0.2185 0.4444 0.3491 0.107 Uiso calc R 1
C C12 0.29047(6) 0.45678(16) 0.27056(15) 0.0714(5) Uani d U 1
H H12 0.3113 0.4028 0.3193 0.086 Uiso calc R 1
C C13 0.37881(6) 0.28141(13) 0.10727(13) 0.0535(3) Uani d U 1
O O2 0.39408(5) 0.18597(10) 0.11528(11) 0.0759(4) Uani d U 1
O O3 0.34141(5) 0.31856(10) 0.01108(10) 0.0760(4) Uani d U 1
C C14 0.32059(10) 0.23753(17) -0.08185(17) 0.1000(7) Uani d U 1
H H14A 0.3526 0.2055 -0.1139 0.150 Uiso calc R 1
H H14B 0.2951 0.2726 -0.1480 0.150 Uiso calc R 1
H H14C 0.3001 0.1805 -0.0457 0.150 Uiso calc R 1
C C15 0.45308(6) 0.24370(11) 0.35961(13) 0.0513(3) Uani d U 1
H H15A 0.4440 0.1867 0.2971 0.062 Uiso calc R 1
H H15B 0.4947 0.2478 0.3805 0.062 Uiso calc R 1
C C16 0.42908(6) 0.21132(11) 0.47094(14) 0.0522(3) Uani d U 1
O O4 0.39511(5) 0.26165(9) 0.51997(10) 0.0646(3) Uani d U 1
O O5 0.45077(6) 0.11392(10) 0.51199(14) 0.0996(5) Uani d U 1
C C17 0.43033(14) 0.0714(2) 0.6208(3) 0.1504(12) Uani d U 1
H H17A 0.4401 0.1224 0.6882 0.226 Uiso calc R 1
H H17B 0.4481 0.0011 0.6430 0.226 Uiso calc R 1
H H17C 0.3892 0.0623 0.6035 0.226 Uiso calc R 1

loop_
_atom_site_aniso_label
_atom_site_aniso_U_11
_atom_site_aniso_U_22
_atom_site_aniso_U_33
_atom_site_aniso_U_12
_atom_site_aniso_U_13
_atom_site_aniso_U_23
N1 0.0531(6) 0.0410(5) 0.0532(6) -0.0021(5) -0.0084(5) 0.0027(5)
C2 0.0392(6) 0.0429(7) 0.0574(8) -0.0001(6) -0.0032(6) 0.0048(6)
O1 0.0607(6) 0.0434(5) 0.0749(7) -0.0039(5) -0.0177(5) -0.0015(5)
N3 0.0486(6) 0.0447(6) 0.0619(7) -0.0066(5) -0.0078(5) 0.0122(5)
C4 0.0415(6) 0.0464(7) 0.0527(8) -0.0022(5) -0.0022(5) 0.0035(6)
C5 0.0368(6) 0.0455(6) 0.0530(7) 0.0002(5) 0.0010(5) 0.0003(5)
C6 0.0360(6) 0.0407(6) 0.0548(7) 0.0011(5) 0.0017(5) 0.0003(5)
C7 0.0390(6) 0.0490(7) 0.0490(7) 0.0024(5) -0.0080(5) -0.0046(6)
C8 0.0557(8) 0.0689(11) 0.0743(10) 0.0115(7) -0.0019(7) 0.0143(8)
C9 0.0596(9) 0.0825(12) 0.0996(14) 0.0289(9) -0.0070(8) 0.0080(10)
C10 0.0446(8) 0.1046(15) 0.0955(13) 0.0202(9) 0.0028(8) -0.0154(10)
C11 0.0569(9) 0.1245(17) 0.0893(13) 0.0169(10) 0.0190(9) 0.0189(11)
C12 0.0502(8) 0.0883(12) 0.0746(11) 0.0138(8) 0.0064(7) 0.0244(9)
C13 0.0462(7) 0.0525(8) 0.0594(8) -0.0017(6) 0.0006(6) -0.0029(6)
O2 0.0868(8) 0.0517(6) 0.0811(8) 0.0034(6) -0.0118(6) -0.0112(5)
O3 0.0810(8) 0.0686(7) 0.0670(7) 0.0045(6) -0.0236(6) -0.0132(5)
C14 0.1211(17) 0.0911(14) 0.0731(11) -0.0022(13) -0.0300(11) -0.0234(10)
C15 0.0430(7) 0.0420(7) 0.0655(8) 0.0065(6) -0.0020(6) 0.0002(6)
C16 0.0445(7) 0.0347(7) 0.0735(9) -0.0071(6) -0.0023(6) 0.0033(6)
O4 0.0629(6) 0.0556(6) 0.0764(7) -0.0047(5) 0.0143(5) 0.0000(5)
O5 0.1040(10) 0.0554(7) 0.1434(12) 0.0181(7) 0.0316(9) 0.0462(8)
C17 0.172(3) 0.1040(19) 0.187(3) 0.0252(18) 0.065(2) 0.0924(19)

loop_
_atom_type_symbol
_atom_type_description
_atom_type_scat_dispersion_real
_atom_type_scat_dispersion_imag
_atom_type_scat_source
C C 0.0033 0.0016
; International Tables for Crystallography (1992).
Vol. C, Tables 4.2.6.8 and 6.1.1.4
;
H H 0.0000 0.0000
; International Tables for Crystallography (1992).
Vol. C, Tables 4.2.6.8 and 6.1.1.4
;
N N 0.0061 0.0033
; International Tables for Crystallography (1992).
Vol. C, Tables 4.2.6.8 and 6.1.1.4
;
O O 0.0106 0.0060
; International Tables for Crystallography (1992).
Vol. C, Tables 4.2.6.8 and 6.1.1.4
;

loop_
_geom_angle_atom_site_label_1
_geom_angle_atom_site_label_2
_geom_angle_atom_site_label_3
_geom_angle
C6 N1 C2 123.54(11)
C6 N1 H1 118.2
C2 N1 H1 118.2
O1 C2 N3 124.51(13)
O1 C2 N1 120.59(12)
N3 C2 N1 114.84(12)
C2 N3 C4 125.00(11)
C2 N3 H3 117.5
C4 N3 H3 117.5
N3 C4 C5 109.05(10)
N3 C4 C7 110.52(11)
C5 C4 C7 114.30(11)
N3 C4 H4 107.6
C5 C4 H4 107.6
C7 C4 H4 107.6
C6 C5 C13 122.87(12)
C6 C5 C4 118.89(11)
C13 C5 C4 118.18(11)
C5 C6 N1 120.05(12)
C5 C6 C15 127.18(12)
N1 C6 C15 112.77(11)
C12 C7 C8 118.39(14)
C12 C7 C4 122.75(12)
C8 C7 C4 118.80(13)
C7 C8 C9 120.14(17)
C7 C8 H8 119.9
C9 C8 H8 119.9
C10 C9 C8 120.80(17)
C10 C9 H9 119.6
C8 C9 H9 119.6
C9 C10 C11 119.62(17)
C9 C10 H10 120.2
C11 C10 H10 120.2
C10 C11 C12 119.97(19)
C10 C11 H11 120.0
C12 C11 H11 120.0
C7 C12 C11 121.07(16)
C7 C12 H12 119.5
C11 C12 H12 119.5
O2 C13 O3 121.92(14)
O2 C13 C5 127.01(14)
O3 C13 C5 111.07(13)
C13 O3 C14 115.78(13)
O3 C14 H14A 109.5
O3 C14 H14B 109.5
H14A C14 H14B 109.5
O3 C14 H14C 109.5
H14A C14 H14C 109.5
H14B C14 H14C 109.5
C16 C15 C6 113.64(12)
C16 C15 H15A 108.8
C6 C15 H15A 108.8
C16 C15 H15B 108.8
C6 C15 H15B 108.8
H15A C15 H15B 107.7
O4 C16 O5 123.03(15)
O4 C16 C15 127.31(13)
O5 C16 C15 109.66(14)
C16 O5 C17 115.58(17)
O5 C17 H17A 109.5
O5 C17 H17B 109.5
H17A C17 H17B 109.5
O5 C17 H17C 109.5
H17A C17 H17C 109.5
H17B C17 H17C 109.5

loop_
_geom_bond_atom_site_label_1
_geom_bond_atom_site_label_2
_geom_bond_distance
N1 C6 1.3739(16)
N1 C2 1.3856(17)
N1 H1 0.8600
C2 O1 1.2324(16)
C2 N3 1.3276(17)
N3 C4 1.4677(16)
N3 H3 0.8600
C4 C5 1.5139(19)
C4 C7 1.5228(18)
C4 H4 0.9800
C5 C6 1.3480(19)
C5 C13 1.464(2)
C6 C15 1.5093(17)
C7 C12 1.365(2)
C7 C8 1.3824(19)
C8 C9 1.388(2)
C8 H8 0.9300
C9 C10 1.352(3)
C9 H9 0.9300
C10 C11 1.368(3)
C10 H10 0.9300
C11 C12 1.387(2)
C11 H11 0.9300
C12 H12 0.9300
C13 O2 1.2058(18)
C13 O3 1.3362(17)
O3 C14 1.4388(19)
C14 H14A 0.9600
C14 H14B 0.9600
C14 H14C 0.9600
C15 C16 1.473(2)
C15 H15A 0.9700
C15 H15B 0.9700
C16 O4 1.1957(17)
C16 O5 1.3308(17)
O5 C17 1.446(3)
C17 H17A 0.9600
C17 H17B 0.9600
C17 H17C 0.9600

loop_
_geom_hbond_atom_site_label_D
_geom_hbond_atom_site_label_H
_geom_hbond_atom_site_label_A
_geom_hbond_site_symmetry_A
_geom_hbond_distance_DH
_geom_hbond_distance_HA
_geom_hbond_distance_DA
_geom_hbond_angle_DHA
N1 H1 O1 5_666 0.86 2.06 2.8326(17) 149.3
N3 H3 O4 6_565 0.86 2.32 3.0730(17) 145.9

loop_
_geom_torsion_atom_site_label_1
_geom_torsion_atom_site_label_2
_geom_torsion_atom_site_label_3
_geom_torsion_atom_site_label_4
_geom_torsion
C6 N1 C2 O1 -166.61(13)
C6 N1 C2 N3 10.7(2)
O1 C2 N3 C4 -167.13(13)
N1 C2 N3 C4 15.7(2)
C2 N3 C4 C5 -32.53(18)
C2 N3 C4 C7 93.93(15)
N3 C4 C5 C6 25.51(17)
C7 C4 C5 C6 -98.74(14)
N3 C4 C5 C13 -157.16(12)
C7 C4 C5 C13 78.58(16)
C13 C5 C6 N1 178.17(13)
C4 C5 C6 N1 -4.6(2)
C13 C5 C6 C15 -1.0(2)
C4 C5 C6 C15 176.17(12)
C2 N1 C6 C5 -15.8(2)
C2 N1 C6 C15 163.47(12)
N3 C4 C7 C12 -94.68(17)
C5 C4 C7 C12 28.79(19)
N3 C4 C7 C8 82.53(15)
C5 C4 C7 C8 -154.00(13)
C12 C7 C8 C9 -1.0(2)
C4 C7 C8 C9 -178.35(15)
C7 C8 C9 C10 0.8(3)
C8 C9 C10 C11 -0.6(3)
C9 C10 C11 C12 0.5(3)
C8 C7 C12 C11 1.0(3)
C4 C7 C12 C11 178.18(16)
C10 C11 C12 C7 -0.7(3)
C6 C5 C13 O2 -7.8(2)
C4 C5 C13 O2 174.99(14)
C6 C5 C13 O3 173.11(13)
C4 C5 C13 O3 -4.10(18)
O2 C13 O3 C14 0.1(2)
C5 C13 O3 C14 179.23(16)
C5 C6 C15 C16 -114.21(16)
N1 C6 C15 C16 66.54(15)
C6 C15 C16 O4 0.0(2)
C6 C15 C16 O5 179.74(12)
O4 C16 O5 C17 0.3(3)
C15 C16 O5 C17 -179.39(18)

loop_
_cod_related_entry_id
_cod_related_entry_database
_cod_related_entry_code
1 ChemSpider 2224230
